data_2242902
loop_
_publ_author_name
'Rusanova, Julia A.'
'Kokozay, Vladimir N.'
'Pokas, Olena V.'

_publ_section_title
;
 Tris(\m~2~-2-methoxy-6-{[(2-sulfidoethyl)imino]methyl}phenolato)trinickel(II)
 dimethylformamide monosolvate: crystal structure, spectroscopic
 characterization and antibacterial activity
;
_journal_coeditor_code EX2019
_journal_issue 5
_journal_name_full 'Acta Crystallographica Section E'
_journal_page_first 615
_journal_page_last 618
_journal_paper_doi 10.1107/S2056989019004730
_journal_volume 75
_journal_year 2019
_chemical_formula_iupac '[Ni3 (C10 H11 N1 O2 S1)3], C3 H7 N O'
_chemical_formula_moiety 'C30 H33 N3 Ni3 O6 S3, C3 H7 N O'
_chemical_formula_sum 'C33 H40 N4 Ni3 O7 S3'
_chemical_formula_weight 877.00
_chemical_name_systematic
;
Tris(\m~2~-2-methoxy-6-{[(2-sulfidoethyl)imino]methyl}phenolato)trinickel(II)
dimethylformamide monosolvate
;
_space_group_crystal_system orthorhombic
_space_group_IT_number 61
_space_group_name_Hall '-P 2ac 2ab'
_space_group_name_H-M_alt 'P b c a'
_symmetry_space_group_name_Hall '-P 2ac 2ab'
_symmetry_space_group_name_H-M 'P b c a'
_atom_sites_solution_hydrogens geom
_audit_creation_method SHELXL-2016/4
_cell_angle_alpha 90
_cell_angle_beta 90
_cell_angle_gamma 90
_cell_formula_units_Z 8
_cell_length_a 20.396(3)
_cell_length_b 16.066(3)
_cell_length_c 21.738(3)
_cell_measurement_reflns_used 1664
_cell_measurement_temperature 123.0(10)
_cell_measurement_theta_max 24.32
_cell_measurement_theta_min 2.47
_cell_volume 7123(2)
_computing_cell_refinement
;
SAINT (Bruker, 2008)
;
_computing_data_collection
;
SMART (Bruker, 2008)
;
_computing_data_reduction
;
SAINT (Bruker, 2008)
;
_computing_molecular_graphics
;
SHELXTL (Sheldrick, 2008)
;
_computing_publication_material
;
publCIF (Westrip, 2010)
;
_computing_structure_refinement
;
<i>SHELXL2016/4</i> (Sheldrick, 2015b)
;
_computing_structure_solution
;
SHELXT (Sheldrick, 2015a)
;
_diffrn_ambient_temperature 123.0(10)
_diffrn_measured_fraction_theta_full 1.000
_diffrn_measured_fraction_theta_max 1.000
_diffrn_measurement_device_type 'Bruker SMART CCD area detector'
_diffrn_measurement_method 'phi and omega scans'
_diffrn_radiation_monochromator graphite
_diffrn_radiation_source 'sealed tube'
_diffrn_radiation_type MoK\a
_diffrn_radiation_wavelength 0.71073
_diffrn_reflns_av_R_equivalents 0.1065
_diffrn_reflns_av_unetI/netI 0.0656
_diffrn_reflns_limit_h_max 24
_diffrn_reflns_limit_h_min -23
_diffrn_reflns_limit_k_max 19
_diffrn_reflns_limit_k_min -19
_diffrn_reflns_limit_l_max 25
_diffrn_reflns_limit_l_min -25
_diffrn_reflns_number 49899
_diffrn_reflns_theta_full 25.100
_diffrn_reflns_theta_max 25.100
_diffrn_reflns_theta_min 1.866
_exptl_absorpt_coefficient_mu 1.799
_exptl_absorpt_correction_T_max 0.92
_exptl_absorpt_correction_T_min 0.65
_exptl_absorpt_correction_type multi-scan
_exptl_absorpt_process_details
;
(SADABS; Bruker, 2008)
;
_exptl_crystal_colour brown
_exptl_crystal_density_diffrn 1.635
_exptl_crystal_description plate
_exptl_crystal_F_000 3632
_exptl_crystal_size_max 0.470
_exptl_crystal_size_mid 0.280
_exptl_crystal_size_min 0.050
_refine_diff_density_max 0.566
_refine_diff_density_min -0.502
_refine_ls_extinction_method none
_refine_ls_goodness_of_fit_ref 0.996
_refine_ls_hydrogen_treatment constr
_refine_ls_matrix_type full
_refine_ls_number_parameters 456
_refine_ls_number_reflns 6349
_refine_ls_number_restraints 0
_refine_ls_restrained_S_all 0.996
_refine_ls_R_factor_all 0.0840
_refine_ls_R_factor_gt 0.0424
_refine_ls_shift/su_max 0.002
_refine_ls_shift/su_mean 0.000
_refine_ls_structure_factor_coef Fsqd
_refine_ls_weighting_details 'w=1/[\s^2^(Fo^2^)+(0.0573P)^2^] where P=(Fo^2^+2Fc^2^)/3'
_refine_ls_weighting_scheme calc
_refine_ls_wR_factor_gt 0.0956
_refine_ls_wR_factor_ref 0.1132
_reflns_number_gt 4257
_reflns_number_total 6349
_reflns_threshold_expression 'I > 2\s(I)'
_cod_data_source_file ex2019sup1.cif
_cod_data_source_block I
_cod_original_cell_volume 7123.5(19)
_cod_database_code 2242902
_shelx_space_group_comment
;
The symmetry employed for this shelxl refinement is uniquely defined
by the following loop, which should always be used as a source of
symmetry information in preference to the above space-group names.
They are only intended as comments.
;
_shelx_estimated_absorpt_t_min 0.485
_shelx_estimated_absorpt_t_max 0.915

loop_
_space_group_symop_operation_xyz
'x, y, z'
'-x+1/2, -y, z+1/2'
'-x, y+1/2, -z+1/2'
'x+1/2, -y+1/2, -z'
'-x, -y, -z'
'x-1/2, y, -z-1/2'
'x, -y-1/2, z-1/2'
'-x-1/2, y-1/2, z'

loop_
_atom_site_type_symbol
_atom_site_label
_atom_site_fract_x
_atom_site_fract_y
_atom_site_fract_z
_atom_site_U_iso_or_equiv
_atom_site_adp_type
_atom_site_calc_flag
_atom_site_occupancy
C C1 0.1040(2) 0.6135(3) 0.4547(2) 0.0216(11) Uani d 1
N N1 0.14902(17) 0.6953(2) 0.34331(16) 0.0208(9) Uani d 1
Ni NI1 0.05923(3) 0.71688(3) 0.35642(2) 0.01757(15) Uani d 1
O O1 0.05749(14) 0.65749(18) 0.42925(13) 0.0218(7) Uani d 1
C C2 0.1675(2) 0.6052(3) 0.4303(2) 0.0245(11) Uani d 1
N N2 0.05639(17) 1.0287(2) 0.27069(15) 0.0175(8) Uani d 1
Ni NI2 -0.05261(3) 0.87936(3) 0.39576(2) 0.01647(15) Uani d 1
O O2 0.13969(15) 0.90693(18) 0.23444(14) 0.0262(8) Uani d 1
C C3 0.2145(2) 0.5541(3) 0.4609(2) 0.0314(12) Uani d 1
H H3 0.256416 0.548700 0.444523 0.038 Uiso calc 1
N N3 -0.06396(17) 0.8428(2) 0.47725(16) 0.0190(8) Uani d 1
Ni NI3 0.05724(3) 0.91137(3) 0.26828(2) 0.01665(15) Uani d 1
O O3 -0.06788(14) 0.98980(17) 0.41482(13) 0.0200(7) Uani d 1
C C4 0.1988(2) 0.5134(3) 0.5132(2) 0.0345(13) Uani d 1
H H4 0.229727 0.479712 0.532412 0.041 Uiso calc 1
N N4 0.32425(19) 0.8337(3) 0.35718(17) 0.0312(10) Uani d 1
O O4 0.02740(16) 0.58374(18) 0.53216(14) 0.0279(8) Uani d 1
S S4 -0.04576(5) 0.91131(7) 0.29655(5) 0.0179(3) Uani d 1
C C5 0.1363(2) 0.5220(3) 0.5385(2) 0.0293(12) Uani d 1
H H5 0.126244 0.494494 0.574885 0.035 Uiso calc 1
O O5 0.23866(15) 0.8613(2) 0.16848(15) 0.0331(8) Uani d 1
S S5 0.05311(5) 0.77300(7) 0.26444(5) 0.0190(3) Uani d 1
C C6 0.0894(2) 0.5703(3) 0.5106(2) 0.0260(11) Uani d 1
O O6 -0.08955(16) 1.15080(19) 0.41606(15) 0.0317(8) Uani d 1
S S6 -0.04607(5) 0.74826(7) 0.36660(5) 0.0193(3) Uani d 1
C C7 0.0112(3) 0.5505(3) 0.5913(2) 0.0361(13) Uani d 1
H H7A 0.010203 0.490812 0.589061 0.054 Uiso calc 1
H H7B -0.031052 0.570727 0.603684 0.054 Uiso calc 1
H H7C 0.043595 0.567557 0.620712 0.054 Uiso calc 1
O O7 0.35878(19) 0.6998(2) 0.34988(15) 0.0476(10) Uani d 1
C C8 0.1856(2) 0.6482(3) 0.3760(2) 0.0235(11) Uani d 1
H H8 0.228610 0.641402 0.362734 0.028 Uiso calc 1
C C9 0.1797(2) 0.7362(3) 0.28965(19) 0.0236(11) Uani d 1
H H9A 0.219139 0.706502 0.277862 0.028 Uiso calc 1
H H9B 0.191724 0.792901 0.300086 0.028 Uiso calc 1
C C10 0.1318(2) 0.7364(3) 0.2372(2) 0.0244(11) Uani d 1
H H10A 0.127330 0.680574 0.220734 0.029 Uiso calc 1
H H10B 0.147539 0.772455 0.204635 0.029 Uiso calc 1
C C11 -0.0862(2) 1.0220(3) 0.4676(2) 0.0185(10) Uani d 1
C C12 -0.0951(2) 0.9762(3) 0.5218(2) 0.0212(11) Uani d 1
C C13 -0.1154(2) 1.0165(3) 0.5762(2) 0.0300(12) Uani d 1
H H13 -0.120480 0.985565 0.612062 0.036 Uiso calc 1
C C14 -0.1277(2) 1.0989(3) 0.5774(2) 0.0335(13) Uani d 1
H H14 -0.141172 1.124339 0.613697 0.040 Uiso calc 1
C C15 -0.1201(2) 1.1460(3) 0.5236(2) 0.0295(12) Uani d 1
H H15 -0.128681 1.202832 0.524240 0.035 Uiso calc 1
C C16 -0.1002(2) 1.1087(3) 0.4703(2) 0.0231(11) Uani d 1
C C17 -0.1012(3) 1.2377(3) 0.4157(2) 0.0403(14) Uani d 1
H H17A -0.146957 1.248147 0.422307 0.060 Uiso calc 1
H H17B -0.088282 1.260377 0.376610 0.060 Uiso calc 1
H H17C -0.076086 1.263611 0.447772 0.060 Uiso calc 1
C C18 -0.0820(2) 0.8889(3) 0.5231(2) 0.0245(11) Uani d 1
H H18 -0.086870 0.862371 0.560864 0.029 Uiso calc 1
C C19 -0.0501(2) 0.7554(3) 0.4905(2) 0.0246(11) Uani d 1
H H19A -0.071544 0.739122 0.528505 0.030 Uiso calc 1
H H19B -0.003255 0.747398 0.495504 0.030 Uiso calc 1
C C20 -0.0748(2) 0.7026(3) 0.43822(19) 0.0235(11) Uani d 1
H H20A -0.122384 0.700919 0.438689 0.028 Uiso calc 1
H H20B -0.058516 0.646188 0.442237 0.028 Uiso calc 1
C C21 0.1735(2) 0.9672(3) 0.21019(19) 0.0192(10) Uani d 1
C C22 0.1582(2) 1.0516(3) 0.21515(19) 0.0196(10) Uani d 1
C C23 0.1993(2) 1.1128(3) 0.1890(2) 0.0267(11) Uani d 1
H H23 0.188237 1.168805 0.192303 0.032 Uiso calc 1
C C24 0.2553(2) 1.0900(3) 0.1587(2) 0.0269(11) Uani d 1
H H24 0.283080 1.130485 0.142680 0.032 Uiso calc 1
C C25 0.2708(2) 1.0059(3) 0.1519(2) 0.0263(11) Uani d 1
H H25 0.308818 0.990638 0.131124 0.032 Uiso calc 1
C C26 0.2306(2) 0.9456(3) 0.1756(2) 0.0211(10) Uani d 1
C C27 0.2836(2) 0.8347(3) 0.1220(2) 0.0356(13) Uani d 1
H H27A 0.274122 0.863141 0.084227 0.053 Uiso calc 1
H H27B 0.279230 0.775766 0.115968 0.053 Uiso calc 1
H H27C 0.327566 0.847268 0.134711 0.053 Uiso calc 1
C C28 0.0997(2) 1.0768(3) 0.24669(19) 0.0213(11) Uani d 1
H H28 0.092408 1.133787 0.250102 0.026 Uiso calc 1
C C29 0.0019(2) 1.0683(3) 0.3039(2) 0.0212(11) Uani d 1
H H29A -0.001822 1.126287 0.292097 0.025 Uiso calc 1
H H29B 0.009548 1.065625 0.347927 0.025 Uiso calc 1
C C30 -0.0598(2) 1.0227(3) 0.2879(2) 0.0217(10) Uani d 1
H H30A -0.072285 1.035053 0.245854 0.026 Uiso calc 1
H H30B -0.095042 1.040244 0.314861 0.026 Uiso calc 1
C C31 0.3514(2) 0.7692(4) 0.3282(2) 0.0375(13) Uani d 1
H H31 0.365864 0.777847 0.288189 0.045 Uiso calc 1
C C32 0.3015(3) 0.8257(3) 0.4199(2) 0.0446(15) Uani d 1
H H32A 0.307709 0.769365 0.433531 0.067 Uiso calc 1
H H32B 0.255822 0.839620 0.421934 0.067 Uiso calc 1
H H32C 0.326002 0.862642 0.445918 0.067 Uiso calc 1
C C33 0.3149(3) 0.9136(3) 0.3264(3) 0.0478(15) Uani d 1
H H33A 0.328520 0.909052 0.284238 0.072 Uiso calc 1
H H33B 0.340519 0.955447 0.346673 0.072 Uiso calc 1
H H33C 0.269354 0.928704 0.327920 0.072 Uiso calc 1

loop_
_atom_site_aniso_label
_atom_site_aniso_U_11
_atom_site_aniso_U_22
_atom_site_aniso_U_33
_atom_site_aniso_U_12
_atom_site_aniso_U_13
_atom_site_aniso_U_23
C1 0.027(3) 0.015(2) 0.023(3) -0.001(2) -0.007(2) -0.005(2)
N1 0.022(2) 0.018(2) 0.022(2) 0.0000(17) 0.0015(17) -0.0056(17)
NI1 0.0168(3) 0.0146(3) 0.0214(3) 0.0005(2) 0.0007(2) -0.0002(2)
O1 0.0237(18) 0.0193(17) 0.0224(17) 0.0022(14) 0.0009(14) 0.0045(14)
C2 0.026(3) 0.016(3) 0.031(3) 0.002(2) -0.006(2) -0.007(2)
N2 0.018(2) 0.0160(19) 0.019(2) -0.0005(16) 0.0003(17) 0.0000(16)
NI2 0.0162(3) 0.0149(3) 0.0183(3) 0.0006(2) 0.0008(2) 0.0001(2)
O2 0.0262(18) 0.0179(18) 0.035(2) 0.0023(14) 0.0125(15) 0.0070(14)
C3 0.027(3) 0.031(3) 0.035(3) 0.011(2) -0.011(2) -0.012(2)
N3 0.017(2) 0.020(2) 0.020(2) 0.0019(16) -0.0005(17) 0.0029(17)
NI3 0.0178(3) 0.0135(3) 0.0186(3) 0.0000(2) 0.0020(3) 0.0009(2)
O3 0.0264(18) 0.0172(17) 0.0164(16) 0.0006(13) 0.0012(14) -0.0031(13)
C4 0.038(3) 0.033(3) 0.033(3) 0.015(2) -0.015(3) 0.000(2)
N4 0.027(2) 0.039(3) 0.028(2) 0.001(2) 0.003(2) -0.006(2)
O4 0.036(2) 0.0204(18) 0.0275(19) 0.0015(15) 0.0006(16) 0.0066(15)
S4 0.0174(6) 0.0163(6) 0.0198(6) 0.0003(5) -0.0013(5) -0.0009(5)
C5 0.045(3) 0.018(3) 0.025(3) -0.001(2) -0.014(3) 0.003(2)
O5 0.029(2) 0.027(2) 0.043(2) 0.0035(16) 0.0153(17) 0.0023(16)
S5 0.0216(6) 0.0157(6) 0.0199(6) -0.0013(5) 0.0025(5) -0.0028(5)
C6 0.029(3) 0.018(3) 0.030(3) 0.000(2) -0.008(2) -0.004(2)
O6 0.040(2) 0.0171(18) 0.038(2) 0.0019(16) -0.0040(17) -0.0069(15)
S6 0.0171(6) 0.0156(6) 0.0252(6) -0.0009(5) 0.0012(5) -0.0004(5)
C7 0.048(3) 0.033(3) 0.028(3) -0.002(3) 0.007(3) 0.006(2)
O7 0.066(3) 0.045(3) 0.032(2) 0.018(2) 0.0031(19) -0.0013(19)
C8 0.019(3) 0.018(3) 0.033(3) 0.002(2) 0.001(2) -0.005(2)
C9 0.018(2) 0.020(3) 0.033(3) 0.001(2) 0.006(2) -0.005(2)
C10 0.028(3) 0.019(3) 0.026(3) 0.002(2) 0.006(2) -0.004(2)
C11 0.009(2) 0.022(3) 0.024(3) -0.0001(19) -0.005(2) -0.005(2)
C12 0.014(2) 0.027(3) 0.022(3) 0.002(2) -0.001(2) -0.006(2)
C13 0.013(2) 0.050(4) 0.027(3) 0.000(2) -0.005(2) -0.002(2)
C14 0.025(3) 0.042(3) 0.034(3) 0.008(2) -0.002(2) -0.023(3)
C15 0.020(3) 0.026(3) 0.043(3) 0.004(2) -0.004(2) -0.019(2)
C16 0.020(3) 0.024(3) 0.026(3) 0.002(2) -0.006(2) -0.005(2)
C17 0.058(4) 0.014(3) 0.049(3) 0.007(2) -0.022(3) -0.009(2)
C18 0.014(2) 0.038(3) 0.022(3) -0.002(2) 0.002(2) 0.005(2)
C19 0.023(3) 0.022(3) 0.029(3) 0.006(2) 0.006(2) 0.009(2)
C20 0.017(2) 0.023(3) 0.031(3) 0.001(2) 0.005(2) 0.008(2)
C21 0.013(2) 0.029(3) 0.016(2) -0.002(2) -0.001(2) 0.006(2)
C22 0.020(3) 0.024(3) 0.016(2) -0.003(2) -0.002(2) 0.0027(19)
C23 0.028(3) 0.027(3) 0.025(3) -0.008(2) 0.000(2) 0.001(2)
C24 0.027(3) 0.028(3) 0.026(3) -0.012(2) -0.001(2) 0.001(2)
C25 0.020(3) 0.036(3) 0.023(3) -0.002(2) -0.003(2) -0.002(2)
C26 0.018(2) 0.021(3) 0.025(3) 0.001(2) -0.001(2) 0.004(2)
C27 0.023(3) 0.037(3) 0.047(3) 0.004(2) 0.011(3) 0.005(3)
C28 0.029(3) 0.015(2) 0.020(2) -0.003(2) -0.007(2) -0.0020(19)
C29 0.026(3) 0.013(2) 0.024(3) 0.0037(19) 0.004(2) 0.000(2)
C30 0.023(3) 0.021(3) 0.021(2) 0.007(2) -0.004(2) 0.0076(19)
C31 0.038(3) 0.046(4) 0.029(3) 0.006(3) 0.005(3) -0.003(3)
C32 0.038(3) 0.058(4) 0.038(3) 0.019(3) 0.002(3) -0.002(3)
C33 0.056(4) 0.029(3) 0.058(4) 0.004(3) 0.008(3) -0.005(3)

loop_
_atom_type_symbol
_atom_type_description
_atom_type_scat_dispersion_real
_atom_type_scat_dispersion_imag
_atom_type_scat_source
C C 0.0033 0.0016 'International Tables Vol C Tables 4.2.6.8 and 6.1.1.4'
H H 0.0000 0.0000 'International Tables Vol C Tables 4.2.6.8 and 6.1.1.4'
N N 0.0061 0.0033 'International Tables Vol C Tables 4.2.6.8 and 6.1.1.4'
O O 0.0106 0.0060 'International Tables Vol C Tables 4.2.6.8 and 6.1.1.4'
S S 0.1246 0.1234 'International Tables Vol C Tables 4.2.6.8 and 6.1.1.4'
Ni Ni 0.3393 1.1124 'International Tables Vol C Tables 4.2.6.8 and 6.1.1.4'

loop_
_geom_angle_atom_site_label_1
_geom_angle_atom_site_label_2
_geom_angle_atom_site_label_3
_geom_angle
O1 C1 C2 124.1(4)
O1 C1 C6 118.2(4)
C2 C1 C6 117.7(4)
C8 N1 C9 117.1(4)
C8 N1 Ni1 126.3(3)
C9 N1 Ni1 116.6(3)
O1 Ni1 N1 93.04(14)
O1 Ni1 S5 171.92(10)
N1 Ni1 S5 89.61(11)
O1 Ni1 S6 90.77(10)
N1 Ni1 S6 176.14(12)
S5 Ni1 S6 86.70(4)
C1 O1 Ni1 129.0(3)
C1 C2 C8 120.5(4)
C1 C2 C3 119.9(4)
C8 C2 C3 119.6(4)
C28 N2 C29 117.4(4)
C28 N2 Ni3 125.7(3)
C29 N2 Ni3 116.9(3)
O3 Ni2 N3 93.92(14)
O3 Ni2 S6 172.82(9)
N3 Ni2 S6 88.83(11)
O3 Ni2 S4 90.36(9)
N3 Ni2 S4 173.96(11)
S6 Ni2 S4 86.43(4)
C21 O2 Ni3 128.2(3)
C4 C3 C2 120.8(5)
C4 C3 H3 119.6
C2 C3 H3 119.6
C18 N3 C19 116.9(4)
C18 N3 Ni2 125.5(3)
C19 N3 Ni2 117.6(3)
O2 Ni3 N2 93.34(14)
O2 Ni3 S4 172.34(10)
N2 Ni3 S4 89.08(11)
O2 Ni3 S5 88.90(10)
N2 Ni3 S5 177.25(11)
S4 Ni3 S5 88.50(4)
C11 O3 Ni2 128.4(3)
C3 C4 C5 120.0(4)
C3 C4 H4 120.0
C5 C4 H4 120.0
C31 N4 C32 120.6(4)
C31 N4 C33 121.4(4)
C32 N4 C33 118.0(4)
C6 O4 C7 117.6(4)
C30 S4 Ni3 96.96(15)
C30 S4 Ni2 108.50(15)
Ni3 S4 Ni2 109.46(5)
C6 C5 C4 121.3(5)
C6 C5 H5 119.4
C4 C5 H5 119.4
C26 O5 C27 116.9(3)
C10 S5 Ni1 96.54(15)
C10 S5 Ni3 107.67(15)
Ni1 S5 Ni3 111.94(5)
O4 C6 C5 125.7(4)
O4 C6 C1 114.0(4)
C5 C6 C1 120.3(5)
C16 O6 C17 117.6(4)
C20 S6 Ni2 96.86(15)
C20 S6 Ni1 107.85(15)
Ni2 S6 Ni1 107.75(5)
O4 C7 H7A 109.5
O4 C7 H7B 109.5
H7A C7 H7B 109.5
O4 C7 H7C 109.5
H7A C7 H7C 109.5
H7B C7 H7C 109.5
N1 C8 C2 126.9(4)
N1 C8 H8 116.6
C2 C8 H8 116.6
N1 C9 C10 108.9(3)
N1 C9 H9A 109.9
C10 C9 H9A 109.9
N1 C9 H9B 109.9
C10 C9 H9B 109.9
H9A C9 H9B 108.3
C9 C10 S5 109.3(3)
C9 C10 H10A 109.8
S5 C10 H10A 109.8
C9 C10 H10B 109.8
S5 C10 H10B 109.8
H10A C10 H10B 108.3
O3 C11 C12 124.4(4)
O3 C11 C16 118.5(4)
C12 C11 C16 117.1(4)
C11 C12 C13 120.1(4)
C11 C12 C18 120.6(4)
C13 C12 C18 119.2(4)
C14 C13 C12 121.4(5)
C14 C13 H13 119.3
C12 C13 H13 119.3
C13 C14 C15 119.6(5)
C13 C14 H14 120.2
C15 C14 H14 120.2
C16 C15 C14 120.3(5)
C16 C15 H15 119.9
C14 C15 H15 119.9
C15 C16 O6 123.9(4)
C15 C16 C11 121.5(4)
O6 C16 C11 114.5(4)
O6 C17 H17A 109.5
O6 C17 H17B 109.5
H17A C17 H17B 109.5
O6 C17 H17C 109.5
H17A C17 H17C 109.5
H17B C17 H17C 109.5
N3 C18 C12 126.8(4)
N3 C18 H18 116.6
C12 C18 H18 116.6
N3 C19 C20 109.1(4)
N3 C19 H19A 109.9
C20 C19 H19A 109.9
N3 C19 H19B 109.9
C20 C19 H19B 109.9
H19A C19 H19B 108.3
C19 C20 S6 108.2(3)
C19 C20 H20A 110.1
S6 C20 H20A 110.1
C19 C20 H20B 110.1
S6 C20 H20B 110.1
H20A C20 H20B 108.4
O2 C21 C22 125.0(4)
O2 C21 C26 117.6(4)
C22 C21 C26 117.3(4)
C21 C22 C23 120.9(4)
C21 C22 C28 119.8(4)
C23 C22 C28 119.3(4)
C24 C23 C22 120.2(4)
C24 C23 H23 119.9
C22 C23 H23 119.9
C23 C24 C25 120.0(4)
C23 C24 H24 120.0
C25 C24 H24 120.0
C26 C25 C24 120.6(4)
C26 C25 H25 119.7
C24 C25 H25 119.7
C25 C26 O5 125.7(4)
C25 C26 C21 120.9(4)
O5 C26 C21 113.4(4)
O5 C27 H27A 109.5
O5 C27 H27B 109.5
H27A C27 H27B 109.5
O5 C27 H27C 109.5
H27A C27 H27C 109.5
H27B C27 H27C 109.5
N2 C28 C22 126.6(4)
N2 C28 H28 116.7
C22 C28 H28 116.7
N2 C29 C30 108.0(4)
N2 C29 H29A 110.1
C30 C29 H29A 110.1
N2 C29 H29B 110.1
C30 C29 H29B 110.1
H29A C29 H29B 108.4
C29 C30 S4 109.0(3)
C29 C30 H30A 109.9
S4 C30 H30A 109.9
C29 C30 H30B 109.9
S4 C30 H30B 109.9
H30A C30 H30B 108.3
O7 C31 N4 125.5(5)
O7 C31 H31 117.3
N4 C31 H31 117.3
N4 C32 H32A 109.5
N4 C32 H32B 109.5
H32A C32 H32B 109.5
N4 C32 H32C 109.5
H32A C32 H32C 109.5
H32B C32 H32C 109.5
N4 C33 H33A 109.5
N4 C33 H33B 109.5
H33A C33 H33B 109.5
N4 C33 H33C 109.5
H33A C33 H33C 109.5
H33B C33 H33C 109.5

loop_
_geom_bond_atom_site_label_1
_geom_bond_atom_site_label_2
_geom_bond_distance
C1 O1 1.306(5)
C1 C2 1.406(6)
C1 C6 1.430(6)
N1 C8 1.278(5)
N1 C9 1.478(5)
N1 Ni1 1.886(4)
Ni1 O1 1.849(3)
Ni1 S5 2.1970(12)
Ni1 S6 2.2171(12)
C2 C8 1.417(6)
C2 C3 1.426(6)
N2 C28 1.285(5)
N2 C29 1.470(5)
N2 Ni3 1.886(3)
Ni2 O3 1.849(3)
Ni2 N3 1.881(3)
Ni2 S6 2.2036(13)
Ni2 S4 2.2213(12)
O2 C21 1.300(5)
O2 Ni3 1.837(3)
C3 C4 1.350(7)
C3 H3 0.9300
N3 C18 1.295(5)
N3 C19 1.461(5)
Ni3 S4 2.1888(12)
Ni3 S5 2.2262(13)
O3 C11 1.313(5)
C4 C5 1.395(7)
C4 H4 0.9300
N4 C31 1.333(6)
N4 C32 1.446(6)
N4 C33 1.460(6)
O4 C6 1.366(5)
O4 C7 1.430(5)
S4 C30 1.821(4)
C5 C6 1.373(6)
C5 H5 0.9300
O5 C26 1.372(5)
O5 C27 1.429(5)
S5 C10 1.808(4)
O6 C16 1.376(5)
O6 C17 1.417(5)
S6 C20 1.818(4)
C7 H7A 0.9600
C7 H7B 0.9600
C7 H7C 0.9600
O7 C31 1.219(6)
C8 H8 0.9300
C9 C10 1.502(6)
C9 H9A 0.9700
C9 H9B 0.9700
C10 H10A 0.9700
C10 H10B 0.9700
C11 C12 1.400(6)
C11 C16 1.424(6)
C12 C13 1.413(6)
C12 C18 1.428(6)
C13 C14 1.347(6)
C13 H13 0.9300
C14 C15 1.401(7)
C14 H14 0.9300
C15 C16 1.368(6)
C15 H15 0.9300
C17 H17A 0.9600
C17 H17B 0.9600
C17 H17C 0.9600
C18 H18 0.9300
C19 C20 1.506(6)
C19 H19A 0.9700
C19 H19B 0.9700
C20 H20A 0.9700
C20 H20B 0.9700
C21 C22 1.395(6)
C21 C26 1.430(6)
C22 C23 1.412(6)
C22 C28 1.435(6)
C23 C24 1.369(6)
C23 H23 0.9300
C24 C25 1.395(6)
C24 H24 0.9300
C25 C26 1.370(6)
C25 H25 0.9300
C27 H27A 0.9600
C27 H27B 0.9600
C27 H27C 0.9600
C28 H28 0.9300
C29 C30 1.496(6)
C29 H29A 0.9700
C29 H29B 0.9700
C30 H30A 0.9700
C30 H30B 0.9700
C31 H31 0.9300
C32 H32A 0.9600
C32 H32B 0.9600
C32 H32C 0.9600
C33 H33A 0.9600
C33 H33B 0.9600
C33 H33C 0.9600

loop_
_geom_hbond_atom_site_label_D
_geom_hbond_atom_site_label_H
_geom_hbond_atom_site_label_A
_geom_hbond_site_symmetry_A
_geom_hbond_distance_DH
_geom_hbond_distance_HA
_geom_hbond_distance_DA
_geom_hbond_angle_DHA
C18 H18 O7 4_466 0.93 2.45 3.334(6) 159
C29 H29A S5 3 0.97 2.86 3.779(5) 159
C25 H25 O3 6_656 0.93 2.71 3.6048(4) 163
C3 H3 C13 4_566 0.93 2.85 3.7376(4) 160
C5 H5 Cg3 7_576 0.93 2.99 3.625(5) 127
C15 H15 Cg4 5_576 0.93 2.83 3.604(5) 142

loop_
_geom_torsion_atom_site_label_1
_geom_torsion_atom_site_label_2
_geom_torsion_atom_site_label_3
_geom_torsion_atom_site_label_4
_geom_torsion
C8 N1 Ni1 O1 5.2(4)
C9 N1 Ni1 O1 -175.5(3)
C8 N1 Ni1 S5 -167.2(4)
C9 N1 Ni1 S5 12.2(3)
C8 N1 Ni1 S6 176.1(14)
C9 N1 Ni1 S6 -4.5(19)
C2 C1 O1 Ni1 1.8(6)
C6 C1 O1 Ni1 -177.5(3)
N1 Ni1 O1 C1 -4.6(4)
S5 Ni1 O1 C1 104.4(7)
S6 Ni1 O1 C1 176.0(3)
O1 C1 C2 C8 2.4(7)
C6 C1 C2 C8 -178.3(4)
O1 C1 C2 C3 -178.5(4)
C6 C1 C2 C3 0.8(6)
C1 C2 C3 C4 -0.1(7)
C8 C2 C3 C4 179.0(4)
O3 Ni2 N3 C18 4.9(4)
S6 Ni2 N3 C18 -168.4(4)
S4 Ni2 N3 C18 -130.1(10)
O3 Ni2 N3 C19 -173.7(3)
S6 Ni2 N3 C19 12.9(3)
S4 Ni2 N3 C19 51.3(12)
C21 O2 Ni3 N2 -12.9(4)
C21 O2 Ni3 S4 95.3(8)
C21 O2 Ni3 S5 165.5(3)
C28 N2 Ni3 O2 7.8(4)
C29 N2 Ni3 O2 -171.1(3)
C28 N2 Ni3 S4 -164.9(3)
C29 N2 Ni3 S4 16.2(3)
C28 N2 Ni3 S5 -137(2)
C29 N2 Ni3 S5 44(2)
N3 Ni2 O3 C11 -5.6(3)
S6 Ni2 O3 C11 106.8(8)
S4 Ni2 O3 C11 170.2(3)
C2 C3 C4 C5 -0.8(7)
O2 Ni3 S4 C30 -98.9(8)
N2 Ni3 S4 C30 9.66(17)
S5 Ni3 S4 C30 -169.04(14)
O2 Ni3 S4 Ni2 148.7(7)
N2 Ni3 S4 Ni2 -102.80(11)
S5 Ni3 S4 Ni2 78.49(5)
O3 Ni2 S4 C30 -1.07(17)
N3 Ni2 S4 C30 134.1(11)
S6 Ni2 S4 C30 172.50(15)
O3 Ni2 S4 Ni3 103.62(10)
N3 Ni2 S4 Ni3 -121.2(11)
S6 Ni2 S4 Ni3 -82.81(5)
C3 C4 C5 C6 1.0(7)
O1 Ni1 S5 C10 -96.8(7)
N1 Ni1 S5 C10 12.42(18)
S6 Ni1 S5 C10 -168.69(15)
O1 Ni1 S5 Ni3 151.1(7)
N1 Ni1 S5 Ni3 -99.64(11)
S6 Ni1 S5 Ni3 79.25(5)
O2 Ni3 S5 C10 4.21(18)
N2 Ni3 S5 C10 149(2)
S4 Ni3 S5 C10 177.01(15)
O2 Ni3 S5 Ni1 109.11(11)
N2 Ni3 S5 Ni1 -106(2)
S4 Ni3 S5 Ni1 -78.09(5)
C7 O4 C6 C5 5.5(6)
C7 O4 C6 C1 -173.1(4)
C4 C5 C6 O4 -178.8(4)
C4 C5 C6 C1 -0.3(7)
O1 C1 C6 O4 -2.6(6)
C2 C1 C6 O4 178.1(4)
O1 C1 C6 C5 178.7(4)
C2 C1 C6 C5 -0.6(6)
O3 Ni2 S6 C20 -100.3(8)
N3 Ni2 S6 C20 12.30(18)
S4 Ni2 S6 C20 -163.95(15)
O3 Ni2 S6 Ni1 148.4(8)
N3 Ni2 S6 Ni1 -98.96(11)
S4 Ni2 S6 Ni1 84.79(5)
O1 Ni1 S6 C20 1.12(18)
N1 Ni1 S6 C20 -169.8(17)
S5 Ni1 S6 C20 173.45(16)
O1 Ni1 S6 Ni2 104.70(10)
N1 Ni1 S6 Ni2 -66.3(17)
S5 Ni1 S6 Ni2 -82.97(5)
C9 N1 C8 C2 177.7(4)
Ni1 N1 C8 C2 -3.0(7)
C1 C2 C8 N1 -1.7(7)
C3 C2 C8 N1 179.2(4)
C8 N1 C9 C10 141.1(4)
Ni1 N1 C9 C10 -38.3(4)
N1 C9 C10 S5 48.1(4)
Ni1 S5 C10 C9 -35.2(3)
Ni3 S5 C10 C9 80.3(3)
Ni2 O3 C11 C12 2.9(6)
Ni2 O3 C11 C16 -175.0(3)
O3 C11 C12 C13 -179.4(4)
C16 C11 C12 C13 -1.6(6)
O3 C11 C12 C18 2.3(7)
C16 C11 C12 C18 -179.8(4)
C11 C12 C13 C14 1.0(7)
C18 C12 C13 C14 179.3(4)
C12 C13 C14 C15 -0.1(7)
C13 C14 C15 C16 -0.2(7)
C14 C15 C16 O6 -177.9(4)
C14 C15 C16 C11 -0.4(7)
C17 O6 C16 C15 -1.1(6)
C17 O6 C16 C11 -178.7(4)
O3 C11 C16 C15 179.3(4)
C12 C11 C16 C15 1.3(6)
O3 C11 C16 O6 -3.0(6)
C12 C11 C16 O6 179.0(4)
C19 N3 C18 C12 176.9(4)
Ni2 N3 C18 C12 -1.8(7)
C11 C12 C18 N3 -2.8(7)
C13 C12 C18 N3 178.9(4)
C18 N3 C19 C20 141.6(4)
Ni2 N3 C19 C20 -39.6(4)
N3 C19 C20 S6 48.4(4)
Ni2 S6 C20 C19 -35.0(3)
Ni1 S6 C20 C19 76.1(3)
Ni3 O2 C21 C22 12.5(6)
Ni3 O2 C21 C26 -167.4(3)
O2 C21 C22 C23 177.7(4)
C26 C21 C22 C23 -2.5(6)
O2 C21 C22 C28 -2.9(7)
C26 C21 C22 C28 176.9(4)
C21 C22 C23 C24 -0.6(7)
C28 C22 C23 C24 180.0(4)
C22 C23 C24 C25 2.1(7)
C23 C24 C25 C26 -0.4(7)
C24 C25 C26 O5 175.7(4)
C24 C25 C26 C21 -2.9(7)
C27 O5 C26 C25 -14.6(6)
C27 O5 C26 C21 164.2(4)
O2 C21 C26 C25 -175.9(4)
C22 C21 C26 C25 4.3(6)
O2 C21 C26 O5 5.3(6)
C22 C21 C26 O5 -174.5(4)
C29 N2 C28 C22 176.7(4)
Ni3 N2 C28 C22 -2.2(6)
C21 C22 C28 N2 -2.2(7)
C23 C22 C28 N2 177.2(4)
C28 N2 C29 C30 138.8(4)
Ni3 N2 C29 C30 -42.2(4)
N2 C29 C30 S4 48.7(4)
Ni3 S4 C30 C29 -33.7(3)
Ni2 S4 C30 C29 79.5(3)
C32 N4 C31 O7 1.1(8)
C33 N4 C31 O7 -177.2(5)

_cod_database_fobs_code 2242902
